data_1569458
loop_
_publ_author_name
'Matveevskaya, Vladislava V.'
'Pavlov, Dmitry I.'
'Ryadun, Alexey A.'
'Fedin, Vladimir P.'
'Potapov, Andrei S.'

_publ_section_title
;
 Synthesis, Crystal Structure, and Luminescent Sensing Properties of a
 Supramolecular 3D Zinc(II) Metal--Organic Framework with Terephthalate
 and Bis(imidazol-1-yl)methane Linkers
;
_journal_issue 7
_journal_name_full Inorganics
_journal_page_first 264
_journal_paper_doi 10.3390/inorganics11070264
_journal_volume 11
_journal_year 2023
_chemical_formula_sum 'C15 H12 N4 O4 Zn'
_chemical_formula_weight 377.66
_space_group_crystal_system tetragonal
_space_group_IT_number 86
_space_group_name_Hall '-P 4bc'
_space_group_name_H-M_alt 'P 42/n :2'
_atom_sites_solution_hydrogens geom
_audit_creation_method SHELXL-2018/3
_cell_angle_alpha 90
_cell_angle_beta 90
_cell_angle_gamma 90
_cell_formula_units_Z 8
_cell_length_a 18.3186(3)
_cell_length_b 18.3186(3)
_cell_length_c 11.6298(4)
_cell_measurement_reflns_used 5131
_cell_measurement_temperature 290(2)
_cell_measurement_theta_max 28.6940
_cell_measurement_theta_min 2.3620
_cell_volume 3902.62(16)
_computing_cell_refinement 'CrysAlisPro 1.171.39.46 (Rigaku OD, 2018)'
_computing_data_collection 'CrysAlisPro 1.171.39.46 (Rigaku OD, 2018)'
_computing_data_reduction 'CrysAlisPro 1.171.39.46 (Rigaku OD, 2018)'
_computing_structure_refinement 'SHELXL-2018/3 (Sheldrick, 2018)'
_computing_structure_solution 'SHELXT 2014/5 (Sheldrick, 2014)'
_diffrn_ambient_temperature 290(2)
_diffrn_detector 'CCD plate'
_diffrn_detector_area_resol_mean 10.6
_diffrn_detector_type AtlasS2
_diffrn_measured_fraction_theta_full 1.000
_diffrn_measured_fraction_theta_max 0.856
_diffrn_measurement_device 'four-circle diffractometer'
_diffrn_measurement_device_type 'New Xcalibur, AtlasS2'
_diffrn_measurement_method '\w scans'
_diffrn_radiation_monochromator graphite
_diffrn_radiation_probe x-ray
_diffrn_radiation_source 'fine-focus sealed tube'
_diffrn_radiation_type MoK\a
_diffrn_radiation_wavelength 0.71073
_diffrn_reflns_av_R_equivalents 0.0211
_diffrn_reflns_av_unetI/netI 0.0239
_diffrn_reflns_Laue_measured_fraction_full 1.000
_diffrn_reflns_Laue_measured_fraction_max 0.856
_diffrn_reflns_limit_h_max 22
_diffrn_reflns_limit_h_min -18
_diffrn_reflns_limit_k_max 21
_diffrn_reflns_limit_k_min -18
_diffrn_reflns_limit_l_max 13
_diffrn_reflns_limit_l_min -15
_diffrn_reflns_number 13026
_diffrn_reflns_point_group_measured_fraction_full 1.000
_diffrn_reflns_point_group_measured_fraction_max 0.856
_diffrn_reflns_theta_full 25.242
_diffrn_reflns_theta_max 29.164
_diffrn_reflns_theta_min 2.074
_diffrn_source 'sealed X-ray tube'
_exptl_absorpt_coefficient_mu 1.281
_exptl_absorpt_correction_T_max 1.00000
_exptl_absorpt_correction_T_min 0.89976
_exptl_absorpt_correction_type multi-scan
_exptl_absorpt_process_details
;
CrysAlisPro 1.171.41.123a (Rigaku Oxford Diffraction, 2022)
Empirical absorption correction using spherical harmonics,
implemented in SCALE3 ABSPACK scaling algorithm.
;
_exptl_crystal_colour colourless
_exptl_crystal_density_diffrn 1.286
_exptl_crystal_description block
_exptl_crystal_F_000 1536
_exptl_crystal_size_max 0.100
_exptl_crystal_size_mid 0.050
_exptl_crystal_size_min 0.050
_refine_diff_density_max 0.375
_refine_diff_density_min -0.320
_refine_diff_density_rms 0.045
_refine_ls_extinction_method none
_refine_ls_goodness_of_fit_ref 1.047
_refine_ls_hydrogen_treatment constr
_refine_ls_matrix_type full
_refine_ls_number_parameters 267
_refine_ls_number_reflns 4505
_refine_ls_number_restraints 0
_refine_ls_restrained_S_all 1.047
_refine_ls_R_factor_all 0.0487
_refine_ls_R_factor_gt 0.0358
_refine_ls_shift/su_max 0.001
_refine_ls_shift/su_mean 0.000
_refine_ls_structure_factor_coef Fsqd
_refine_ls_weighting_details 'w=1/[\s^2^(Fo^2^)+(0.0391P)^2^+1.9681P] where P=(Fo^2^+2Fc^2^)/3'
_refine_ls_weighting_scheme calc
_refine_ls_wR_factor_gt 0.0898
_refine_ls_wR_factor_ref 0.0965
_reflns_Friedel_coverage 0.000
_reflns_number_gt 3519
_reflns_number_total 4505
_reflns_threshold_expression 'I > 2\s(I)'
_cod_data_source_file 2264504.cif
_cod_data_source_block vt-33_sq
_cod_original_cell_volume 3902.62(19)
_cod_original_sg_symbol_H-M 'P 42/n'
_cod_database_code 1569458
_shelx_shelxl_version_number 2018/3
_shelx_space_group_comment
;
The symmetry employed for this shelxl refinement is uniquely defined
by the following loop, which should always be used as a source of
symmetry information in preference to the above space-group names.
They are only intended as comments.
;

loop_
_space_group_symop_operation_xyz
'x, y, z'
'-x+1/2, -y+1/2, z'
'-y, x+1/2, z+1/2'
'y+1/2, -x, z+1/2'
'-x, -y, -z'
'x-1/2, y-1/2, -z'
'y, -x-1/2, -z-1/2'
'-y-1/2, x, -z-1/2'

loop_
_atom_site_label
_atom_site_type_symbol
_atom_site_fract_x
_atom_site_fract_y
_atom_site_fract_z
_atom_site_U_iso_or_equiv
_atom_site_adp_type
_atom_site_occupancy
_atom_site_site_symmetry_order
_atom_site_calc_flag
_atom_site_refinement_flags_posn
_atom_site_refinement_flags_adp
_atom_site_refinement_flags_occupancy
_atom_site_disorder_assembly
_atom_site_disorder_group
Zn1 Zn 0.51081(2) 0.25269(2) 0.74162(2) 0.03820(10) Uani 1 1 d . . . . .
O1 O 0.53986(10) 0.34983(9) 0.80232(16) 0.0593(5) Uani 1 1 d . . . . .
O2 O 0.45049(12) 0.31470(11) 0.9131(2) 0.0913(7) Uani 1 1 d . . . . .
O3 O 0.49587(9) 0.15780(8) 0.81255(14) 0.0533(4) Uani 1 1 d . . . . .
O4 O 0.58247(10) 0.17918(9) 0.94057(17) 0.0657(5) Uani 1 1 d . . . . .
N2 N 0.59503(10) 0.22604(9) 0.63460(17) 0.0454(4) Uani 1 1 d . . . . .
N3 N 0.68946(9) 0.22466(10) 0.52010(17) 0.0471(5) Uani 1 1 d . . . . .
C1 C 0.53384(13) 0.14094(12) 0.9000(2) 0.0470(5) Uani 1 1 d . . . . .
C2 C 0.49904(12) 0.43307(12) 0.9442(2) 0.0450(5) Uani 1 1 d . . . . .
C3 C 0.54247(13) 0.48878(13) 0.9046(2) 0.0515(6) Uani 1 1 d . . . . .
H3 H 0.571585 0.481572 0.840095 0.062 Uiso 1 1 calc R U . . .
C4 C 0.45679(14) 0.44449(13) 1.0399(2) 0.0533(6) Uani 1 1 d . . . . .
H4 H 0.427422 0.407024 1.067685 0.064 Uiso 1 1 calc R U . . .
C5 C 0.49602(14) 0.36028(13) 0.8831(2) 0.0531(6) Uani 1 1 d . . . . .
C7 C 0.51643(13) 0.06787(11) 0.95277(19) 0.0457(5) Uani 1 1 d . . . . .
C8 C 0.46212(15) -0.05133(13) 0.9370(2) 0.0567(7) Uani 1 1 d . . . . .
H8 H 0.436754 -0.085614 0.893605 0.068 Uiso 1 1 calc R U . . .
C9 C 0.47818(16) 0.01602(13) 0.8908(2) 0.0595(7) Uani 1 1 d . . . . .
H9 H 0.462998 0.026851 0.816447 0.071 Uiso 1 1 calc R U . . .
C10 C 0.64081(12) 0.26607(13) 0.5755(2) 0.0497(6) Uani 1 1 d . . . . .
H10 H 0.639613 0.316788 0.572449 0.060 Uiso 1 1 calc R U . . .
C11 C 0.67407(14) 0.15371(14) 0.5454(3) 0.0682(8) Uani 1 1 d . . . . .
H11 H 0.698921 0.112593 0.519541 0.082 Uiso 1 1 calc R U . . .
C12 C 0.61557(14) 0.15522(13) 0.6153(3) 0.0658(8) Uani 1 1 d . . . . .
H12 H 0.592574 0.114346 0.645962 0.079 Uiso 1 1 calc R U . . .
C13 C 0.750000 0.250000 0.4488(3) 0.0554(9) Uani 1 2 d S T P . .
H13A H 0.733457 0.289532 0.399828 0.067 Uiso 0.5 1 calc R U P . .
H13B H 0.766543 0.210467 0.399830 0.067 Uiso 0.5 1 calc R U P . .
C101 C 0.2515(3) 0.2945(5) 0.5128(7) 0.128(4) Uani 0.5 1 d . . P A -1
H10A H 0.248971 0.283146 0.431490 0.153 Uiso 0.5 1 calc R U P A -1
H10B H 0.242943 0.346495 0.521442 0.153 Uiso 0.5 1 calc R U P A -1
N101 N 0.3199(4) 0.2788(3) 0.5518(6) 0.0486(15) Uani 0.5 1 d . . P A -1
C201 C 0.4218(4) 0.2103(4) 0.5505(7) 0.101(2) Uani 0.5 1 d . . P A -1
H201 H 0.456726 0.175389 0.532041 0.121 Uiso 0.5 1 calc R U P A -1
C301 C 0.3583(4) 0.2177(5) 0.4992(10) 0.115(3) Uani 0.5 1 d . . P A -1
H301 H 0.340900 0.188890 0.439414 0.138 Uiso 0.5 1 calc R U P A -1
N102 N 0.1923(3) 0.2538(4) 0.5741(6) 0.0610(17) Uani 0.5 1 d . . P A -1
C102 C 0.1318(2) 0.2804(3) 0.6078(4) 0.0447(11) Uani 0.5 1 d . . P A -1
H102 H 0.118874 0.329089 0.597489 0.054 Uiso 0.5 1 calc R U P A -1
C202 C 0.1884(3) 0.1756(4) 0.6012(5) 0.0745(19) Uani 0.5 1 d . . P A -1
H202 H 0.222983 0.139919 0.584686 0.089 Uiso 0.5 1 calc R U P A -1
C203 C 0.1233(5) 0.1668(4) 0.6558(9) 0.065(2) Uani 0.5 1 d . . P A -1
H203 H 0.104786 0.123558 0.686023 0.078 Uiso 0.5 1 calc R U P A -1
C401 C 0.3693(5) 0.3028(5) 0.6328(7) 0.064(2) Uani 0.5 1 d . . P A -1
H401 H 0.361446 0.343234 0.679621 0.076 Uiso 0.5 1 calc R U P A -1
N1 N 0.0903(5) 0.2337(7) 0.6574(12) 0.0369(17) Uani 0.5 1 d . . P A -1
N202 N 0.4288(6) 0.2626(7) 0.6370(12) 0.042(2) Uani 0.5 1 d . . P A -1

loop_
_atom_site_aniso_label
_atom_site_aniso_U_11
_atom_site_aniso_U_22
_atom_site_aniso_U_33
_atom_site_aniso_U_23
_atom_site_aniso_U_13
_atom_site_aniso_U_12
Zn1 0.03915(15) 0.02986(14) 0.04560(17) -0.00185(10) 0.00156(10) 0.00185(9)
O1 0.0778(12) 0.0447(9) 0.0553(10) -0.0127(8) -0.0047(10) 0.0126(8)
O2 0.0900(15) 0.0561(12) 0.128(2) -0.0405(13) 0.0148(14) -0.0203(11)
O3 0.0729(11) 0.0380(8) 0.0492(10) 0.0071(7) -0.0098(8) -0.0095(7)
O4 0.0684(11) 0.0444(9) 0.0843(13) 0.0111(9) -0.0206(10) -0.0193(8)
N2 0.0426(10) 0.0351(9) 0.0586(12) -0.0086(9) 0.0066(9) 0.0030(7)
N3 0.0368(9) 0.0536(11) 0.0510(11) -0.0095(9) 0.0021(8) 0.0003(8)
C1 0.0574(14) 0.0348(11) 0.0489(13) 0.0002(10) -0.0013(11) -0.0040(10)
C2 0.0494(13) 0.0380(11) 0.0478(13) -0.0107(10) -0.0130(10) 0.0035(9)
C3 0.0527(14) 0.0550(14) 0.0469(13) -0.0135(11) -0.0001(11) 0.0004(11)
C4 0.0586(15) 0.0440(13) 0.0573(15) -0.0081(11) -0.0016(12) -0.0076(10)
C5 0.0573(15) 0.0449(13) 0.0572(15) -0.0122(11) -0.0170(12) 0.0089(11)
C7 0.0577(14) 0.0356(11) 0.0437(12) -0.0005(9) -0.0054(10) -0.0089(9)
C8 0.0816(18) 0.0411(13) 0.0472(14) -0.0004(10) -0.0175(13) -0.0189(12)
C9 0.093(2) 0.0443(13) 0.0413(13) 0.0050(10) -0.0190(13) -0.0198(12)
C10 0.0445(13) 0.0409(12) 0.0637(15) -0.0024(11) 0.0071(11) 0.0024(9)
C11 0.0593(16) 0.0442(14) 0.101(2) -0.0257(14) 0.0222(15) -0.0002(11)
C12 0.0618(16) 0.0360(13) 0.100(2) -0.0167(13) 0.0263(15) -0.0033(10)
C13 0.0380(17) 0.080(3) 0.0484(19) 0.000 0.000 0.0000(16)
C101 0.025(3) 0.238(10) 0.119(5) 0.118(6) 0.017(3) 0.020(5)
N101 0.044(3) 0.045(3) 0.057(3) 0.012(3) -0.005(2) -0.003(2)
C201 0.085(5) 0.103(5) 0.114(6) -0.041(5) -0.027(5) 0.022(4)
C301 0.051(4) 0.122(6) 0.173(9) -0.045(6) -0.018(5) 0.012(4)
N102 0.036(3) 0.078(5) 0.069(4) 0.038(4) 0.010(3) 0.021(3)
C102 0.020(2) 0.062(3) 0.053(3) 0.034(2) 0.0014(19) 0.0041(18)
C202 0.052(3) 0.095(5) 0.077(4) 0.023(4) 0.013(3) 0.052(3)
C203 0.056(4) 0.049(4) 0.090(6) 0.018(4) 0.018(4) 0.022(3)
C401 0.053(4) 0.080(7) 0.058(4) -0.007(4) 0.014(3) -0.008(5)
N1 0.019(4) 0.041(3) 0.050(5) -0.001(3) -0.003(3) 0.010(3)
N202 0.037(6) 0.036(3) 0.053(5) -0.007(3) 0.002(4) -0.003(4)

loop_
_atom_type_symbol
_atom_type_description
_atom_type_scat_dispersion_real
_atom_type_scat_dispersion_imag
_atom_type_scat_source
C C 0.0033 0.0016 'International Tables Vol C Tables 4.2.6.8 and 6.1.1.4'
H H 0.0000 0.0000 'International Tables Vol C Tables 4.2.6.8 and 6.1.1.4'
N N 0.0061 0.0033 'International Tables Vol C Tables 4.2.6.8 and 6.1.1.4'
O O 0.0106 0.0060 'International Tables Vol C Tables 4.2.6.8 and 6.1.1.4'
Zn Zn 0.2839 1.4301 'International Tables Vol C Tables 4.2.6.8 and 6.1.1.4'

loop_
_geom_angle_atom_site_label_1
_geom_angle_atom_site_label_2
_geom_angle_atom_site_label_3
_geom_angle
_geom_angle_site_symmetry_1
_geom_angle_site_symmetry_3
_geom_angle_publ_flag
N202 Zn1 O3 103.9(4) . . ?
N202 Zn1 O1 110.2(4) . . ?
O3 Zn1 O1 133.47(7) . . ?
N202 Zn1 N2 103.0(3) . . ?
O3 Zn1 N2 98.70(7) . . ?
O1 Zn1 N2 103.20(7) . . ?
N202 Zn1 C5 104.3(3) . . ?
O3 Zn1 C5 113.43(8) . . ?
O1 Zn1 C5 28.11(8) . . ?
N2 Zn1 C5 130.57(8) . . ?
C5 O1 Zn1 103.41(16) . . ?
C1 O3 Zn1 118.69(14) . . ?
C10 N2 C12 105.59(19) . . ?
C10 N2 Zn1 132.10(15) . . ?
C12 N2 Zn1 122.28(16) . . ?
C10 N3 C11 107.4(2) . . ?
C10 N3 C13 126.87(18) . . ?
C11 N3 C13 125.66(17) . . ?
O4 C1 O3 124.5(2) . . ?
O4 C1 C7 120.3(2) . . ?
O3 C1 C7 115.21(19) . . ?
C4 C2 C3 119.0(2) . . ?
C4 C2 C5 119.7(2) . . ?
C3 C2 C5 121.3(2) . . ?
C2 C3 C4 120.4(2) . 5_667 ?
C2 C3 H3 119.8 . . ?
C4 C3 H3 119.8 5_667 . ?
C2 C4 C3 120.5(2) . 5_667 ?
C2 C4 H4 119.7 . . ?
C3 C4 H4 119.7 5_667 . ?
O2 C5 O1 123.0(2) . . ?
O2 C5 C2 119.3(2) . . ?
O1 C5 C2 117.7(2) . . ?
O2 C5 Zn1 74.56(15) . . ?
O1 C5 Zn1 48.48(12) . . ?
C2 C5 Zn1 165.7(2) . . ?
C8 C7 C9 118.6(2) 5_657 . ?
C8 C7 C1 121.0(2) 5_657 . ?
C9 C7 C1 120.4(2) . . ?
C7 C8 C9 120.0(2) 5_657 . ?
C7 C8 H8 120.0 5_657 . ?
C9 C8 H8 120.0 . . ?
C8 C9 C7 121.4(2) . . ?
C8 C9 H9 119.3 . . ?
C7 C9 H9 119.3 . . ?
N2 C10 N3 111.3(2) . . ?
N2 C10 H10 124.4 . . ?
N3 C10 H10 124.4 . . ?
C12 C11 N3 106.0(2) . . ?
C12 C11 H11 127.0 . . ?
N3 C11 H11 127.0 . . ?
C11 C12 N2 109.7(2) . . ?
C11 C12 H12 125.1 . . ?
N2 C12 H12 125.1 . . ?
N3 C13 N3 110.8(3) . 2_655 ?
N3 C13 H13A 109.5 . . ?
N3 C13 H13A 109.5 2_655 . ?
N3 C13 H13B 109.5 . . ?
N3 C13 H13B 109.5 2_655 . ?
H13A C13 H13B 108.1 . . ?
N101 C101 N102 113.8(5) . . ?
N101 C101 H10A 108.8 . . ?
N102 C101 H10A 108.8 . . ?
N101 C101 H10B 108.8 . . ?
N102 C101 H10B 108.8 . . ?
H10A C101 H10B 107.7 . . ?
C101 N101 C401 139.7(9) . . ?
C101 N101 C301 117.9(7) . . ?
C401 N101 C301 102.4(7) . . ?
C301 C201 N202 109.7(8) . . ?
C301 C201 H201 125.1 . . ?
N202 C201 H201 125.1 . . ?
C201 C301 N101 108.5(8) . . ?
C201 C301 H301 125.8 . . ?
N101 C301 H301 125.8 . . ?
C102 N102 C202 105.4(5) . . ?
C102 N102 C101 126.0(6) . . ?
C202 N102 C101 128.5(6) . . ?
N102 C102 N1 113.5(7) . . ?
N102 C102 H102 123.2 . . ?
N1 C102 H102 123.2 . . ?
C203 C202 N102 105.0(5) . . ?
C203 C202 H202 127.5 . . ?
N102 C202 H202 127.5 . . ?
C202 C203 N1 106.7(8) . . ?
C202 C203 H203 126.7 . . ?
N1 C203 H203 126.7 . . ?
N202 C401 N101 112.9(10) . . ?
N202 C401 H401 123.5 . . ?
N101 C401 H401 123.5 . . ?
C102 N1 C203 109.3(9) . . ?
C401 N202 C201 106.3(11) . . ?
C401 N202 Zn1 135.8(10) . . ?
C201 N202 Zn1 117.3(7) . . ?

loop_
_geom_bond_atom_site_label_1
_geom_bond_atom_site_label_2
_geom_bond_distance
_geom_bond_site_symmetry_2
_geom_bond_publ_flag
Zn1 N202 1.941(15) . ?
Zn1 O3 1.9435(15) . ?
Zn1 O1 1.9870(16) . ?
Zn1 N2 2.0414(18) . ?
Zn1 C5 2.581(2) . ?
O1 C5 1.250(3) . ?
O2 C5 1.231(3) . ?
O3 C1 1.270(3) . ?
O4 C1 1.227(3) . ?
N2 C10 1.309(3) . ?
N2 C12 1.369(3) . ?
N3 C10 1.336(3) . ?
N3 C11 1.362(3) . ?
N3 C13 1.460(3) . ?
C1 C7 1.507(3) . ?
C2 C4 1.372(3) . ?
C2 C3 1.373(3) . ?
C2 C5 1.512(3) . ?
C3 C4 1.382(3) 5_667 ?
C3 H3 0.9300 . ?
C4 H4 0.9300 . ?
C7 C8 1.375(3) 5_657 ?
C7 C9 1.383(3) . ?
C8 C9 1.377(3) . ?
C8 H8 0.9300 . ?
C9 H9 0.9300 . ?
C10 H10 0.9300 . ?
C11 C12 1.346(4) . ?
C11 H11 0.9300 . ?
C12 H12 0.9300 . ?
C13 H13A 0.9700 . ?
C13 H13B 0.9700 . ?
C101 N101 1.363(9) . ?
C101 N102 1.497(8) . ?
C101 H10A 0.9700 . ?
C101 H10B 0.9700 . ?
N101 C401 1.379(11) . ?
N101 C301 1.456(11) . ?
C201 C301 1.314(9) . ?
C201 N202 1.396(15) . ?
C201 H201 0.9300 . ?
C301 H301 0.9300 . ?
N102 C102 1.272(7) . ?
N102 C202 1.469(9) . ?
C102 N1 1.282(15) . ?
C102 H102 0.9300 . ?
C202 C203 1.361(11) . ?
C202 H202 0.9300 . ?
C203 N1 1.367(13) . ?
C203 H203 0.9300 . ?
C401 N202 1.316(13) . ?
C401 H401 0.9300 . ?
